data_1557770
loop_
_publ_author_name
'Cliffe, Matthew J.'
'Keyzer, Evan N.'
'Bond, Andrew D.'
'Astle, Maxwell A.'
'Grey, Clare P.'

_publ_section_title
;
 The structures of ordered defects in thiocyanate analogues of Prussian
 Blue
;
_journal_issue 17
_journal_name_full 'Chemical Science'
_journal_page_first 4430
_journal_page_last 4438
_journal_paper_doi 10.1039/D0SC01246G
_journal_volume 11
_journal_year 2020
_chemical_formula_moiety 'C7 H10 Bi Mn2 N7 O5 S7, 2(H2 O)'
_chemical_formula_sum 'C7 H14 Bi Mn2 N7 O7 S7'
_chemical_formula_weight 851.53
_chemical_name_systematic 'manganese hexathiocyanatobismuthate thiocyanate heptahydrate'
_space_group_crystal_system monoclinic
_space_group_IT_number 14
_space_group_name_Hall '-P 2yn'
_space_group_name_H-M_alt 'P 1 21/n 1'
_atom_sites_solution_hydrogens difmap
_atom_sites_solution_primary dual
_atom_sites_solution_secondary difmap
_audit_creation_method SHELXL-2018/1
_audit_update_record
;
2020-02-27 deposited with the CCDC.	2020-04-09 downloaded from the CCDC.
;
_cell_angle_alpha 90
_cell_angle_beta 91.208(2)
_cell_angle_gamma 90
_cell_formula_units_Z 4
_cell_length_a 8.3698(3)
_cell_length_b 26.0037(9)
_cell_length_c 12.2466(4)
_cell_measurement_reflns_used 6808
_cell_measurement_temperature 300(2)
_cell_measurement_theta_max 66.60
_cell_measurement_theta_min 3.40
_cell_volume 2664.83(16)
_computing_cell_refinement 'SAINT (Bruker, 2016)'
_computing_data_collection 'APEX3 (Bruker, 2016)'
_computing_data_reduction SAINT
_computing_molecular_graphics 'Mercury (Macrae et al., 2008)'
_computing_publication_material SHELXL
_computing_structure_refinement 'SHELXL (Sheldrick, 2015)'
_computing_structure_solution 'SHELXT (Sheldrick, 2015)'
_diffrn_ambient_temperature 300(2)
_diffrn_measured_fraction_theta_full 0.999
_diffrn_measured_fraction_theta_max 0.999
_diffrn_measurement_device_type 'Bruker D8-QUEST PHOTON-100'
_diffrn_measurement_method '\w and \f-scans'
_diffrn_radiation_type CuK\a
_diffrn_radiation_wavelength 1.5418
_diffrn_reflns_av_R_equivalents 0.1315
_diffrn_reflns_av_unetI/netI 0.0734
_diffrn_reflns_Laue_measured_fraction_full 0.999
_diffrn_reflns_Laue_measured_fraction_max 0.999
_diffrn_reflns_limit_h_max 9
_diffrn_reflns_limit_h_min -9
_diffrn_reflns_limit_k_max 30
_diffrn_reflns_limit_k_min -30
_diffrn_reflns_limit_l_max 14
_diffrn_reflns_limit_l_min -14
_diffrn_reflns_number 30850
_diffrn_reflns_point_group_measured_fraction_full 0.999
_diffrn_reflns_point_group_measured_fraction_max 0.999
_diffrn_reflns_theta_full 66.717
_diffrn_reflns_theta_max 66.717
_diffrn_reflns_theta_min 3.399
_diffrn_source 'Incoatec I\mS Cu microsource'
_exptl_absorpt_coefficient_mu 25.858
_exptl_absorpt_correction_T_max 0.7528
_exptl_absorpt_correction_T_min 0.3751
_exptl_absorpt_correction_type multi-scan
_exptl_absorpt_process_details 'SADABS (Bruker, 2014)'
_exptl_crystal_colour orange
_exptl_crystal_density_diffrn 2.122
_exptl_crystal_description plate
_exptl_crystal_F_000 1624
_exptl_crystal_recrystallization_method 'Re-crystallisation from solvent: water'
_exptl_crystal_size_max 0.140
_exptl_crystal_size_mid 0.060
_exptl_crystal_size_min 0.010
_refine_diff_density_max 3.391
_refine_diff_density_min -1.432
_refine_diff_density_rms 0.217
_refine_ls_extinction_method none
_refine_ls_goodness_of_fit_ref 1.017
_refine_ls_hydrogen_treatment constr
_refine_ls_matrix_type full
_refine_ls_number_parameters 280
_refine_ls_number_reflns 4712
_refine_ls_number_restraints 0
_refine_ls_restrained_S_all 1.017
_refine_ls_R_factor_all 0.0913
_refine_ls_R_factor_gt 0.0553
_refine_ls_shift/su_max 0.001
_refine_ls_shift/su_mean 0.000
_refine_ls_structure_factor_coef Fsqd
_refine_ls_weighting_details 'w=1/[\s^2^(Fo^2^)+(0.0867P)^2^+0.2708P] where P=(Fo^2^+2Fc^2^)/3'
_refine_ls_weighting_scheme calc
_refine_ls_wR_factor_gt 0.1326
_refine_ls_wR_factor_ref 0.1544
_reflns_Friedel_coverage 0.000
_reflns_number_gt 3248
_reflns_number_total 4712
_reflns_threshold_expression 'I > 2\s(I)'
_cod_data_source_file d0sc01246g3.cif
_cod_data_source_block 1
_cod_depositor_comments
;Adding full bibliography for 1557765--1557770.cif.

 Adding full bibliography for 1557765--1557770.cif.
;
_cod_original_sg_symbol_H-M 'P 21/n'
_cod_database_code 1557770
_shelx_space_group_comment
;
The symmetry employed for this shelxl refinement is uniquely defined
by the following loop, which should always be used as a source of
symmetry information in preference to the above space-group names.
They are only intended as comments.
;
_shelx_estimated_absorpt_t_min 0.122
_shelx_estimated_absorpt_t_max 0.782

loop_
_space_group_symop_operation_xyz
'x, y, z'
'-x+1/2, y+1/2, -z+1/2'
'-x, -y, -z'
'x-1/2, -y-1/2, z-1/2'

loop_
_atom_site_label
_atom_site_type_symbol
_atom_site_fract_x
_atom_site_fract_y
_atom_site_fract_z
_atom_site_U_iso_or_equiv
_atom_site_adp_type
_atom_site_occupancy
_atom_site_site_symmetry_order
_atom_site_calc_flag
_atom_site_refinement_flags_posn
_atom_site_refinement_flags_adp
_atom_site_refinement_flags_occupancy
_atom_site_disorder_assembly
_atom_site_disorder_group
Bi1 Bi 0.46300(5) 0.33413(2) -0.05778(3) 0.03613(16) Uani 1 1 d . . . . .
Mn1 Mn 0.000000 0.500000 0.000000 0.0401(6) Uani 1 2 d S . P . .
Mn2 Mn 0.4559(2) 0.33707(7) 0.44039(15) 0.0405(4) Uani 1 1 d . . . . .
Mn3 Mn 1.000000 0.500000 0.500000 0.0520(7) Uani 1 2 d S . P . .
S1 S 0.2630(5) 0.64848(16) 0.1849(3) 0.0641(10) Uani 1 1 d . . . . .
S2 S 0.5235(4) 0.42659(15) 0.0546(4) 0.0642(10) Uani 1 1 d . . . . .
S3 S -0.0568(5) 0.25741(16) 0.3210(4) 0.0678(11) Uani 1 1 d . . . . .
S4 S 0.7088(5) 0.17822(15) 0.5867(3) 0.0671(11) Uani 1 1 d . . . . .
S5 S 0.6742(6) 0.28450(19) 0.0870(3) 0.0772(14) Uani 1 1 d . . . . .
S6 S 0.2109(5) 0.36863(18) 0.8008(3) 0.0666(11) Uani 1 1 d . . . . .
N1 N 0.1096(14) 0.5715(4) 0.0622(10) 0.055(3) Uani 1 1 d . . . . .
N2 N 0.2080(16) 0.4585(5) 0.0670(11) 0.064(3) Uani 1 1 d . . . . .
N3 N 0.2313(17) 0.3017(5) 0.3896(10) 0.065(3) Uani 1 1 d . . . . .
N4 N 0.5734(16) 0.2675(5) 0.5007(11) 0.068(4) Uani 1 1 d . . . . .
N5 N 0.5639(18) 0.3254(6) 0.2815(10) 0.071(4) Uani 1 1 d . . . . .
N6 N 0.3520(17) 0.3550(5) 0.5989(10) 0.062(3) Uani 1 1 d . . . . .
C1 C 0.1744(16) 0.6025(5) 0.1102(11) 0.047(3) Uani 1 1 d . . . . .
C2 C 0.3387(15) 0.4454(5) 0.0616(10) 0.042(3) Uani 1 1 d . . . . .
C3 C 0.1153(16) 0.2834(5) 0.3607(9) 0.042(3) Uani 1 1 d . . . . .
C4 C 0.6300(15) 0.2311(5) 0.5354(10) 0.043(3) Uani 1 1 d . . . . .
C5 C 0.6060(18) 0.3080(6) 0.2035(11) 0.055(4) Uani 1 1 d . . . . .
C6 C 0.2983(17) 0.3611(6) 0.6843(11) 0.053(3) Uani 1 1 d . . . . .
O1 O -0.1243(11) 0.4929(4) 0.1613(7) 0.060(3) Uani 1 1 d . . . . .
H11 H -0.133080 0.461517 0.181175 0.090 Uiso 1 1 d R U . . .
H12 H -0.208980 0.510678 0.171156 0.090 Uiso 1 1 d R U . . .
O4 O 1.0846(15) 0.5269(5) 0.3404(9) 0.087(4) Uani 1 1 d . . . . .
H41 H 1.024992 0.516075 0.288765 0.130 Uiso 1 1 d R U . . .
H42 H 1.184675 0.524605 0.327085 0.130 Uiso 1 1 d R U . . .
O5 O 0.9632(14) 0.5803(5) 0.5510(10) 0.080(3) Uani 1 1 d . . . . .
H51 H 0.984976 0.606733 0.512652 0.119 Uiso 1 1 d R U . . .
H52 H 1.007846 0.588643 0.610952 0.119 Uiso 1 1 d R U . . .
S7 S 0.4959(6) 0.51949(17) 0.2891(4) 0.0790(13) Uani 0.70(3) 1 d . . P A 1
N7 N 0.750(3) 0.5059(10) 0.4329(19) 0.067(6) Uiso 0.70(3) 1 d . . P A 1
C7 C 0.644(2) 0.5090(7) 0.3740(15) 0.044(5) Uiso 0.70(3) 1 d . . P A 1
O2 O 0.351(2) 0.4093(7) 0.3670(15) 0.063(5) Uiso 0.70(3) 1 d . . P A 1
H21 H 0.256759 0.412453 0.393299 0.094 Uiso 0.70(3) 1 d R U P A 1
H22 H 0.385229 0.438863 0.347630 0.094 Uiso 0.70(3) 1 d R U P A 1
O3 O 0.657(3) 0.3860(8) 0.5125(18) 0.080(6) Uiso 0.70(3) 1 d . . P A 1
H31 H 0.742108 0.372121 0.537736 0.121 Uiso 0.70(3) 1 d R U P A 1
H32 H 0.678118 0.417261 0.496077 0.121 Uiso 0.70(3) 1 d R U P A 1
S7A S 0.4959(6) 0.51949(17) 0.2891(4) 0.0790(13) Uani 0.30(3) 1 d . . P A 2
N7A N 0.397(5) 0.4150(13) 0.397(3) 0.034(8) Uiso 0.30(3) 1 d . . P A 2
C7A C 0.425(9) 0.459(3) 0.353(6) 0.10(3) Uiso 0.30(3) 1 d . . P A 2
O2A O 1.232(5) 0.515(2) 0.565(3) 0.070(12) Uiso 0.30(3) 1 d . . P A 2
H21A H 1.251192 0.547070 0.564661 0.105 Uiso 0.30(3) 1 d R U P A 2
H22A H 1.306392 0.504820 0.607581 0.105 Uiso 0.30(3) 1 d R U P A 2
O3A O 0.688(4) 0.3772(14) 0.474(3) 0.053(9) Uiso 0.30(3) 1 d . . P A 2
H31A H 0.763153 0.366002 0.514956 0.079 Uiso 0.30(3) 1 d R U P A 2
H32A H 0.744693 0.382251 0.417616 0.079 Uiso 0.30(3) 1 d R U P A 2
O1W O -0.093(2) 0.3935(5) 0.2382(12) 0.117(5) Uani 1 1 d . . . . .
H1W H -0.023510 0.377356 0.200704 0.175 Uiso 1 1 d R U . . .
H2W H -0.178840 0.375846 0.244984 0.175 Uiso 1 1 d R U . . .
O2W O 0.9432(19) 0.3383(6) 0.5820(11) 0.107(5) Uani 1 1 d . . . . .
H3W H 0.995855 0.310139 0.581256 0.161 Uiso 1 1 d R U . . .
H4W H 0.890285 0.341589 0.640786 0.161 Uiso 1 1 d R U . . .

loop_
_atom_site_aniso_label
_atom_site_aniso_U_11
_atom_site_aniso_U_22
_atom_site_aniso_U_33
_atom_site_aniso_U_23
_atom_site_aniso_U_13
_atom_site_aniso_U_12
Bi1 0.0373(3) 0.0383(2) 0.0330(2) -0.00264(19) 0.00350(16) 0.0004(2)
Mn1 0.0353(13) 0.0407(14) 0.0445(15) -0.0064(12) 0.0066(12) 0.0026(12)
Mn2 0.0430(10) 0.0440(10) 0.0347(9) -0.0014(8) 0.0060(8) 0.0004(9)
Mn3 0.0576(18) 0.0553(17) 0.0431(16) 0.0005(14) 0.0010(14) -0.0055(15)
S1 0.069(2) 0.070(2) 0.055(2) -0.0223(17) 0.0212(18) -0.0215(19)
S2 0.0423(18) 0.057(2) 0.093(3) -0.0258(19) -0.0023(18) 0.0024(16)
S3 0.054(2) 0.063(2) 0.085(3) 0.030(2) -0.022(2) -0.0078(17)
S4 0.080(3) 0.069(2) 0.053(2) 0.0197(17) 0.0265(19) 0.029(2)
S5 0.085(3) 0.108(3) 0.0384(19) -0.0168(19) -0.0051(19) 0.049(3)
S6 0.054(2) 0.105(3) 0.0407(18) 0.0015(18) 0.0105(16) 0.028(2)
N1 0.048(6) 0.039(6) 0.078(8) -0.006(6) 0.025(6) -0.001(5)
N2 0.056(8) 0.057(7) 0.079(9) -0.011(6) -0.003(7) -0.003(6)
N3 0.075(9) 0.067(8) 0.051(7) -0.006(6) -0.004(7) -0.012(7)
N4 0.065(8) 0.070(9) 0.069(8) 0.005(7) 0.026(7) 0.018(7)
N5 0.082(9) 0.096(11) 0.036(6) 0.003(7) 0.012(6) 0.021(8)
N6 0.079(9) 0.066(8) 0.042(7) -0.008(6) 0.009(6) 0.015(7)
C1 0.049(8) 0.037(7) 0.057(8) -0.001(6) 0.023(6) -0.006(6)
C2 0.043(7) 0.038(6) 0.045(7) 0.002(5) 0.006(6) 0.011(5)
C3 0.055(8) 0.045(7) 0.027(6) 0.008(5) -0.004(6) 0.006(6)
C4 0.048(7) 0.046(7) 0.037(6) 0.001(5) 0.020(6) 0.008(6)
C5 0.060(9) 0.067(9) 0.038(7) -0.004(6) 0.011(7) 0.019(7)
C6 0.050(8) 0.065(9) 0.044(8) -0.004(6) 0.004(6) 0.015(7)
O1 0.054(6) 0.081(7) 0.046(5) -0.004(5) 0.012(4) 0.003(5)
O4 0.093(9) 0.120(11) 0.048(6) 0.008(6) 0.008(6) -0.033(8)
O5 0.086(8) 0.071(7) 0.082(8) -0.011(6) 0.007(7) 0.018(6)
S7 0.094(3) 0.067(3) 0.075(3) 0.006(2) -0.023(2) -0.003(2)
S7A 0.094(3) 0.067(3) 0.075(3) 0.006(2) -0.023(2) -0.003(2)
O1W 0.164(16) 0.077(9) 0.109(11) -0.003(8) -0.004(11) -0.022(10)
O2W 0.112(11) 0.134(13) 0.076(9) -0.019(8) 0.009(8) 0.012(10)

loop_
_atom_type_symbol
_atom_type_description
_atom_type_scat_dispersion_real
_atom_type_scat_dispersion_imag
_atom_type_scat_source
C C 0.0181 0.0091 'International Tables Vol C Tables 4.2.6.8 and 6.1.1.4'
H H 0.0000 0.0000 'International Tables Vol C Tables 4.2.6.8 and 6.1.1.4'
Bi Bi -4.0111 8.9310 'International Tables Vol C Tables 4.2.6.8 and 6.1.1.4'
Mn Mn -0.5299 2.8052 'International Tables Vol C Tables 4.2.6.8 and 6.1.1.4'
N N 0.0311 0.0180 'International Tables Vol C Tables 4.2.6.8 and 6.1.1.4'
O O 0.0492 0.0322 'International Tables Vol C Tables 4.2.6.8 and 6.1.1.4'
S S 0.3331 0.5567 'International Tables Vol C Tables 4.2.6.8 and 6.1.1.4'

loop_
_geom_angle_atom_site_label_1
_geom_angle_atom_site_label_2
_geom_angle_atom_site_label_3
_geom_angle
_geom_angle_site_symmetry_1
_geom_angle_site_symmetry_3
_geom_angle_publ_flag
S5 Bi1 S3 88.47(12) . 4_665 ?
S5 Bi1 S2 88.81(13) . . ?
S3 Bi1 S2 172.64(12) 4_665 . ?
S5 Bi1 S4 91.43(14) . 4_565 ?
S3 Bi1 S4 101.47(12) 4_665 4_565 ?
S2 Bi1 S4 85.44(11) . 4_565 ?
S5 Bi1 S1 85.04(14) . 3_665 ?
S3 Bi1 S1 83.36(12) 4_665 3_665 ?
S2 Bi1 S1 89.59(11) . 3_665 ?
S4 Bi1 S1 173.97(11) 4_565 3_665 ?
S5 Bi1 S6 169.40(15) . 1_554 ?
S3 Bi1 S6 84.88(12) 4_665 1_554 ?
S2 Bi1 S6 98.75(13) . 1_554 ?
S4 Bi1 S6 81.84(13) 4_565 1_554 ?
S1 Bi1 S6 102.33(12) 3_665 1_554 ?
N2 Mn1 N2 180.0 3_565 . ?
N2 Mn1 N1 88.0(4) 3_565 3_565 ?
N2 Mn1 N1 92.0(4) . 3_565 ?
N2 Mn1 N1 92.0(4) 3_565 . ?
N2 Mn1 N1 88.0(4) . . ?
N1 Mn1 N1 180.0(5) 3_565 . ?
N2 Mn1 O1 89.5(5) 3_565 . ?
N2 Mn1 O1 90.5(5) . . ?
N1 Mn1 O1 92.1(4) 3_565 . ?
N1 Mn1 O1 87.9(4) . . ?
N2 Mn1 O1 90.5(5) 3_565 3_565 ?
N2 Mn1 O1 89.5(5) . 3_565 ?
N1 Mn1 O1 87.9(4) 3_565 3_565 ?
N1 Mn1 O1 92.1(4) . 3_565 ?
O1 Mn1 O1 180.0 . 3_565 ?
N7A Mn2 N3 97.7(12) . . ?
N7A Mn2 N4 165.0(12) . . ?
N3 Mn2 N4 97.3(5) . . ?
N7A Mn2 N5 90.3(10) . . ?
N3 Mn2 N5 93.3(5) . . ?
N4 Mn2 N5 89.7(5) . . ?
N7A Mn2 N6 85.8(10) . . ?
N3 Mn2 N6 89.2(5) . . ?
N4 Mn2 N6 93.5(5) . . ?
N5 Mn2 N6 175.6(6) . . ?
N7A Mn2 O3A 78.5(14) . . ?
N3 Mn2 O3A 173.7(11) . . ?
N4 Mn2 O3A 86.6(10) . . ?
N5 Mn2 O3A 81.7(12) . . ?
N6 Mn2 O3A 95.5(12) . . ?
N3 Mn2 O2 84.9(6) . . ?
N4 Mn2 O2 175.1(6) . . ?
N5 Mn2 O2 85.7(6) . . ?
N6 Mn2 O2 91.0(6) . . ?
N3 Mn2 O3 167.8(7) . . ?
N4 Mn2 O3 90.4(7) . . ?
N5 Mn2 O3 96.1(8) . . ?
N6 Mn2 O3 80.8(7) . . ?
O2 Mn2 O3 88.2(7) . . ?
O2A Mn3 O2A 180.0 . 3_766 ?
O2A Mn3 O5 81.8(15) . . ?
O2A Mn3 O5 98.2(15) 3_766 . ?
O5 Mn3 O5 180.0 . 3_766 ?
O5 Mn3 O4 90.0(5) . 3_766 ?
O5 Mn3 O4 90.0(5) 3_766 3_766 ?
O2A Mn3 O4 88.1(12) . . ?
O2A Mn3 O4 91.9(12) 3_766 . ?
O5 Mn3 O4 90.0(5) . . ?
O5 Mn3 O4 90.0(5) 3_766 . ?
O4 Mn3 O4 180.0 3_766 . ?
O5 Mn3 N7 95.5(7) . 3_766 ?
O5 Mn3 N7 84.5(7) 3_766 3_766 ?
O4 Mn3 N7 88.1(7) 3_766 3_766 ?
O4 Mn3 N7 91.9(7) . 3_766 ?
O5 Mn3 N7 84.5(7) . . ?
O5 Mn3 N7 95.5(7) 3_766 . ?
O4 Mn3 N7 91.9(7) 3_766 . ?
O4 Mn3 N7 88.1(7) . . ?
N7 Mn3 N7 180.0 3_766 . ?
C1 S1 Bi1 99.7(4) . 3_665 ?
C2 S2 Bi1 97.0(5) . . ?
C3 S3 Bi1 98.6(4) . 4_566 ?
C4 S4 Bi1 99.1(4) . 4_666 ?
C5 S5 Bi1 98.6(5) . . ?
C6 S6 Bi1 98.8(5) . 1_556 ?
C1 N1 Mn1 167.0(12) . . ?
C2 N2 Mn1 151.0(13) . . ?
C3 N3 Mn2 178.4(12) . . ?
C4 N4 Mn2 177.2(12) . . ?
C5 N5 Mn2 163.6(15) . . ?
C6 N6 Mn2 175.4(13) . . ?
N1 C1 S1 177.3(12) . . ?
N2 C2 S2 179.7(15) . . ?
N3 C3 S3 178.5(14) . . ?
N4 C4 S4 179.0(13) . . ?
N5 C5 S5 177.3(17) . . ?
N6 C6 S6 176.1(14) . . ?
Mn1 O1 H11 111.8 . . ?
Mn1 O1 H12 118.5 . . ?
H11 O1 H12 113.5 . . ?
Mn3 O4 H41 111.2 . . ?
Mn3 O4 H42 118.6 . . ?
H41 O4 H42 113.4 . . ?
Mn3 O5 H51 125.0 . . ?
Mn3 O5 H52 115.4 . . ?
H51 O5 H52 100.1 . . ?
C7 N7 Mn3 162(2) . . ?
N7 C7 S7 174(2) . . ?
Mn2 O2 H21 106.4 . . ?
Mn2 O2 H22 136.7 . . ?
H21 O2 H22 109.6 . . ?
Mn2 O3 H31 120.6 . . ?
Mn2 O3 H32 126.5 . . ?
H31 O3 H32 108.3 . . ?
C7A N7A Mn2 154(4) . . ?
N7A C7A S7A 172(6) . . ?
Mn3 O2A H21A 110.2 . . ?
Mn3 O2A H22A 146.9 . . ?
H21A O2A H22A 99.2 . . ?
Mn2 O3A H31A 125.4 . . ?
Mn2 O3A H32A 114.5 . . ?
H31A O3A H32A 96.4 . . ?
H1W O1W H2W 111.6 . . ?
H3W O2W H4W 111.7 . . ?

loop_
_geom_bond_atom_site_label_1
_geom_bond_atom_site_label_2
_geom_bond_distance
_geom_bond_site_symmetry_2
_geom_bond_publ_flag
Bi1 S5 2.793(4) . ?
Bi1 S3 2.808(4) 4_665 ?
Bi1 S2 2.811(4) . ?
Bi1 S4 2.814(4) 4_565 ?
Bi1 S1 2.835(4) 3_665 ?
Bi1 S6 2.847(4) 1_554 ?
Mn1 N2 2.192(13) 3_565 ?
Mn1 N2 2.192(13) . ?
Mn1 N1 2.203(12) 3_565 ?
Mn1 N1 2.203(12) . ?
Mn1 O1 2.259(9) . ?
Mn1 O1 2.259(9) 3_565 ?
Mn2 N7A 2.15(3) . ?
Mn2 N3 2.172(14) . ?
Mn2 N4 2.180(14) . ?
Mn2 N5 2.183(13) . ?
Mn2 N6 2.194(12) . ?
Mn2 O3A 2.24(3) . ?
Mn2 O2 2.254(17) . ?
Mn2 O3 2.27(2) . ?
Mn3 O2A 2.12(4) . ?
Mn3 O2A 2.12(4) 3_766 ?
Mn3 O5 2.203(11) . ?
Mn3 O5 2.203(11) 3_766 ?
Mn3 O4 2.207(11) 3_766 ?
Mn3 O4 2.207(11) . ?
Mn3 N7 2.23(3) 3_766 ?
Mn3 N7 2.23(3) . ?
S1 C1 1.669(14) . ?
S2 C2 1.627(12) . ?
S3 C3 1.655(14) . ?
S4 C4 1.643(13) . ?
S5 C5 1.664(14) . ?
S6 C6 1.629(14) . ?
N1 C1 1.129(17) . ?
N2 C2 1.149(17) . ?
N3 C3 1.131(17) . ?
N4 C4 1.138(18) . ?
N5 C5 1.121(18) . ?
N6 C6 1.157(17) . ?
O1 H11 0.8546 . ?
O1 H12 0.8576 . ?
O4 H41 0.8456 . ?
O4 H42 0.8589 . ?
O5 H51 0.8547 . ?
O5 H52 0.8452 . ?
S7 C7 1.621(18) . ?
N7 C7 1.14(3) . ?
O2 H21 0.8603 . ?
O2 H22 0.8558 . ?
O3 H31 0.8508 . ?
O3 H32 0.8557 . ?
S7A C7A 1.86(8) . ?
N7A C7A 1.29(8) . ?
O2A H21A 0.8603 . ?
O2A H22A 0.8447 . ?
O3A H31A 0.8474 . ?
O3A H32A 0.8578 . ?
O1W H1W 0.8592 . ?
O1W H2W 0.8571 . ?
O2W H3W 0.8557 . ?
O2W H4W 0.8571 . ?
